data_4517785
loop_
_publ_author_name
'Mbugua, Simon N.'
'Sibuyi, Nicole R. S.'
'Njenga, Lydia W.'
'Odhiambo, Ruth A.'
'Wandiga, Shem O.'
'Meyer, Mervin'
'Lalancette, Roger A.'
'Onani, Martin O.'

_publ_section_title
;
 New Palladium(II) and Platinum(II) Complexes Based on Pyrrole Schiff
 Bases: Synthesis, Characterization, X-ray Structure, and Anticancer
 Activity
;
_journal_issue 25
_journal_name_full 'ACS Omega'
_journal_page_first 14942
_journal_page_last 14954
_journal_paper_doi 10.1021/acsomega.0c00360
_journal_volume 5
_journal_year 2020
_chemical_formula_moiety 'C10 H10 N2 S'
_chemical_formula_sum 'C10 H10 N2 S'
_chemical_formula_weight 190.26
_space_group_crystal_system monoclinic
_space_group_IT_number 15
_space_group_name_Hall '-C 2yc'
_space_group_name_H-M_alt 'C 1 2/c 1'
_atom_sites_solution_hydrogens geom
_atom_sites_solution_primary direct
_atom_sites_solution_secondary difmap
_audit_creation_method SHELXL-2014/7
_cell_angle_alpha 90
_cell_angle_beta 96.053(2)
_cell_angle_gamma 90
_cell_formula_units_Z 8
_cell_length_a 9.6273(4)
_cell_length_b 9.7032(4)
_cell_length_c 20.4587(9)
_cell_measurement_reflns_used 6317
_cell_measurement_temperature 100(2)
_cell_measurement_theta_max 69.12
_cell_measurement_theta_min 4.35
_cell_volume 1900.51(14)
_computing_cell_refinement 'APEX 2'
_computing_data_collection 'APEX 2 (Bruker, 2006)'
_computing_data_reduction 'SAINT (Bruker, 2005)'
_computing_molecular_graphics SHELXTL
_computing_publication_material SHELXTL
_computing_structure_refinement 'SHELXL-2014/7 (Sheldrick, 2014)'
_computing_structure_solution 'SHELXL-2014/7 (Sheldrick, 2014)'
_diffrn_ambient_temperature 100(2)
_diffrn_measured_fraction_theta_full 0.967
_diffrn_measured_fraction_theta_max 0.942
_diffrn_measurement_device_type 'Bruker SMART CCD Apex-II area-detector'
_diffrn_measurement_method '\f and \w'
_diffrn_radiation_monochromator graphite
_diffrn_radiation_source 'fine-focus sealed tube'
_diffrn_radiation_type CuK\a
_diffrn_radiation_wavelength 1.54178
_diffrn_reflns_av_R_equivalents 0.0272
_diffrn_reflns_av_unetI/netI 0.0180
_diffrn_reflns_Laue_measured_fraction_full 0.967
_diffrn_reflns_Laue_measured_fraction_max 0.942
_diffrn_reflns_limit_h_max 11
_diffrn_reflns_limit_h_min -11
_diffrn_reflns_limit_k_max 11
_diffrn_reflns_limit_k_min -11
_diffrn_reflns_limit_l_max 23
_diffrn_reflns_limit_l_min -24
_diffrn_reflns_number 8375
_diffrn_reflns_point_group_measured_fraction_full 0.967
_diffrn_reflns_point_group_measured_fraction_max 0.942
_diffrn_reflns_theta_full 67.679
_diffrn_reflns_theta_max 69.109
_diffrn_reflns_theta_min 4.346
_exptl_absorpt_coefficient_mu 2.619
_exptl_absorpt_correction_T_max 0.771
_exptl_absorpt_correction_T_min 0.540
_exptl_absorpt_correction_type numerical
_exptl_absorpt_process_details 'SADABS (Sheldrick, 2008a)'
_exptl_crystal_colour colourless
_exptl_crystal_density_diffrn 1.330
_exptl_crystal_description block
_exptl_crystal_F_000 800
_exptl_crystal_size_max 0.375
_exptl_crystal_size_mid 0.246
_exptl_crystal_size_min 0.138
_refine_diff_density_max 0.952
_refine_diff_density_min -0.425
_refine_diff_density_rms 0.079
_refine_ls_extinction_method none
_refine_ls_goodness_of_fit_ref 1.075
_refine_ls_hydrogen_treatment constr
_refine_ls_matrix_type full
_refine_ls_number_parameters 118
_refine_ls_number_reflns 1681
_refine_ls_number_restraints 6
_refine_ls_restrained_S_all 1.078
_refine_ls_R_factor_all 0.0596
_refine_ls_R_factor_gt 0.0576
_refine_ls_shift/su_max 0.000
_refine_ls_shift/su_mean 0.000
_refine_ls_structure_factor_coef Fsqd
_refine_ls_weighting_details 'w=1/[\s^2^(Fo^2^)+(0.0976P)^2^+4.8728P] where P=(Fo^2^+2Fc^2^)/3'
_refine_ls_weighting_scheme calc
_refine_ls_wR_factor_gt 0.1632
_refine_ls_wR_factor_ref 0.1648
_reflns_Friedel_coverage 0.000
_reflns_number_gt 1582
_reflns_number_total 1681
_reflns_threshold_expression 'I > 2\s(I)'
_cod_data_source_file ao0c00360_si_003.cif
_cod_data_source_block 180209RAL_MO_PCS1_100K_0m_a
_cod_depositor_comments
;Adding full bibliography for 4517784--4517786.cif.

 Adding full bibliography for 4517784--4517786.cif.
;
_cod_original_sg_symbol_H-M 'C 2/c'
_cod_database_code 4517785
_shelx_shelxl_version_number 2014/7
_shelx_space_group_comment
;
The symmetry employed for this shelxl refinement is uniquely defined
by the following loop, which should always be used as a source of
symmetry information in preference to the above space-group names.
They are only intended as comments.
;
_shelx_estimated_absorpt_t_min 0.440
_shelx_estimated_absorpt_t_max 0.714

loop_
_space_group_symop_operation_xyz
'x, y, z'
'-x, y, -z+1/2'
'x+1/2, y+1/2, z'
'-x+1/2, y+1/2, -z+1/2'
'-x, -y, -z'
'x, -y, z-1/2'
'-x+1/2, -y+1/2, -z'
'x+1/2, -y+1/2, z-1/2'

loop_
_atom_site_label
_atom_site_type_symbol
_atom_site_fract_x
_atom_site_fract_y
_atom_site_fract_z
_atom_site_U_iso_or_equiv
_atom_site_adp_type
_atom_site_occupancy
_atom_site_site_symmetry_order
_atom_site_calc_flag
_atom_site_refinement_flags_posn
_atom_site_refinement_flags_adp
_atom_site_refinement_flags_occupancy
_atom_site_disorder_assembly
_atom_site_disorder_group
S1 S 0.12680(8) 0.44457(8) 0.82899(3) 0.0358(3) Uani 1 1 d . . . . .
N2 N 0.4669(2) 0.3376(2) 0.65172(11) 0.0272(5) Uani 1 1 d . . . . .
H2A H 0.521844 0.327308 0.688568 0.033 Uiso 1 1 calc R U . . .
N1 N 0.2963(2) 0.2425(2) 0.75401(12) 0.0297(6) Uani 1 1 d . . . . .
C3 C 0.1454(2) 0.2459(2) 0.91633(12) 0.0216(5) Uani 1 1 d D U . . .
H3 H 0.159268 0.158976 0.937369 0.026 Uiso 1 1 calc R U . . .
C7 C 0.3253(3) 0.3136(3) 0.64397(13) 0.0279(6) Uani 1 1 d . . . . .
C10 C 0.5084(3) 0.3797(3) 0.59351(13) 0.0299(6) Uani 1 1 d . . . . .
H10 H 0.601472 0.401803 0.585900 0.036 Uiso 1 1 calc R U . . .
C6 C 0.2468(3) 0.2602(3) 0.69422(14) 0.0296(6) Uani 1 1 d . . . . .
H6 H 0.151762 0.236464 0.682206 0.036 Uiso 1 1 calc R U . . .
C4 C 0.1598(3) 0.2752(3) 0.84784(14) 0.0283(6) Uani 1 1 d . U . . .
C8 C 0.2779(3) 0.3428(3) 0.57899(14) 0.0318(6) Uani 1 1 d . . . . .
H8 H 0.184209 0.335543 0.559443 0.038 Uiso 1 1 calc R U . . .
C9 C 0.3934(3) 0.3851(3) 0.54728(14) 0.0317(6) Uani 1 1 d . . . . .
H9 H 0.392465 0.412145 0.502612 0.038 Uiso 1 1 calc R U . . .
C2 C 0.1075(3) 0.3688(2) 0.94600(13) 0.0349(7) Uani 1 1 d D U . . .
H2 H 0.092137 0.372476 0.991081 0.042 Uiso 1 1 calc R U . . .
C5 C 0.2026(3) 0.1770(3) 0.79680(15) 0.0357(7) Uani 1 1 d . . . . .
H5A H 0.250220 0.096578 0.818897 0.043 Uiso 1 1 calc R U . . .
H5B H 0.118157 0.143224 0.769718 0.043 Uiso 1 1 calc R U . . .
C1 C 0.0938(3) 0.4829(3) 0.90656(15) 0.0332(6) Uani 1 1 d . U . . .
H1 H 0.069036 0.571917 0.920831 0.040 Uiso 1 1 calc R U . . .

loop_
_atom_site_aniso_label
_atom_site_aniso_U_11
_atom_site_aniso_U_22
_atom_site_aniso_U_33
_atom_site_aniso_U_23
_atom_site_aniso_U_13
_atom_site_aniso_U_12
S1 0.0408(5) 0.0339(5) 0.0325(5) 0.0043(3) 0.0021(3) -0.0038(3)
N2 0.0236(11) 0.0307(12) 0.0261(11) -0.0039(9) -0.0023(9) 0.0044(9)
N1 0.0263(12) 0.0279(12) 0.0349(13) -0.0071(10) 0.0030(10) -0.0024(9)
C3 0.0132(11) 0.0264(13) 0.0252(13) 0.0009(10) 0.0023(9) -0.0057(9)
C7 0.0242(13) 0.0279(13) 0.0304(14) -0.0089(11) -0.0020(10) 0.0056(11)
C10 0.0272(13) 0.0309(14) 0.0311(14) -0.0013(12) 0.0003(11) 0.0058(11)
C6 0.0230(13) 0.0283(14) 0.0366(15) -0.0115(12) -0.0016(11) 0.0015(10)
C4 0.0237(13) 0.0274(14) 0.0333(14) 0.0024(11) 0.0011(11) -0.0076(10)
C8 0.0287(14) 0.0300(14) 0.0347(14) -0.0076(12) -0.0063(11) 0.0075(11)
C9 0.0344(15) 0.0303(14) 0.0286(14) -0.0022(12) -0.0045(11) 0.0074(12)
C2 0.0273(14) 0.0471(17) 0.0308(15) 0.0069(13) 0.0060(11) -0.0058(12)
C5 0.0348(15) 0.0308(15) 0.0419(17) -0.0049(13) 0.0049(13) -0.0102(12)
C1 0.0289(14) 0.0322(14) 0.0392(16) 0.0021(13) 0.0065(12) -0.0034(12)

loop_
_atom_type_symbol
_atom_type_description
_atom_type_scat_dispersion_real
_atom_type_scat_dispersion_imag
_atom_type_scat_source
C C 0.0181 0.0091 'International Tables Vol C Tables 4.2.6.8 and 6.1.1.4'
H H 0.0000 0.0000 'International Tables Vol C Tables 4.2.6.8 and 6.1.1.4'
N N 0.0311 0.0180 'International Tables Vol C Tables 4.2.6.8 and 6.1.1.4'
S S 0.3331 0.5567 'International Tables Vol C Tables 4.2.6.8 and 6.1.1.4'

loop_
_geom_angle_atom_site_label_1
_geom_angle_atom_site_label_2
_geom_angle_atom_site_label_3
_geom_angle
_geom_angle_site_symmetry_1
_geom_angle_site_symmetry_3
_geom_angle_publ_flag
C1 S1 C4 92.79(14) . . ?
C10 N2 C7 109.2(2) . . ?
C10 N2 H2A 125.4 . . ?
C7 N2 H2A 125.4 . . ?
C6 N1 C5 116.0(2) . . ?
C2 C3 C4 107.9(2) . . ?
C2 C3 H3 126.1 . . ?
C4 C3 H3 126.1 . . ?
N2 C7 C8 107.3(2) . . ?
N2 C7 C6 124.7(2) . . ?
C8 C7 C6 127.9(3) . . ?
N2 C10 C9 108.9(3) . . ?
N2 C10 H10 125.6 . . ?
C9 C10 H10 125.6 . . ?
N1 C6 C7 124.3(3) . . ?
N1 C6 H6 117.9 . . ?
C7 C6 H6 117.9 . . ?
C3 C4 C5 127.5(2) . . ?
C3 C4 S1 111.81(19) . . ?
C5 C4 S1 120.7(2) . . ?
C7 C8 C9 107.8(2) . . ?
C7 C8 H8 126.1 . . ?
C9 C8 H8 126.1 . . ?
C10 C9 C8 106.8(3) . . ?
C10 C9 H9 126.6 . . ?
C8 C9 H9 126.6 . . ?
C1 C2 C3 116.5(2) . . ?
C1 C2 H2 121.8 . . ?
C3 C2 H2 121.8 . . ?
N1 C5 C4 111.8(2) . . ?
N1 C5 H5A 109.3 . . ?
C4 C5 H5A 109.3 . . ?
N1 C5 H5B 109.3 . . ?
C4 C5 H5B 109.3 . . ?
H5A C5 H5B 107.9 . . ?
C2 C1 S1 111.0(2) . . ?
C2 C1 H1 124.5 . . ?
S1 C1 H1 124.5 . . ?

loop_
_geom_bond_atom_site_label_1
_geom_bond_atom_site_label_2
_geom_bond_distance
_geom_bond_site_symmetry_2
_geom_bond_publ_flag
S1 C1 1.692(3) . ?
S1 C4 1.711(3) . ?
N2 C10 1.358(4) . ?
N2 C7 1.375(3) . ?
N2 H2A 0.8800 . ?
N1 C6 1.277(4) . ?
N1 C5 1.466(4) . ?
C3 C2 1.4035(10) . ?
C3 C4 1.450(4) . ?
C3 H3 0.9500 . ?
C7 C8 1.388(4) . ?
C7 C6 1.436(4) . ?
C10 C9 1.379(4) . ?
C10 H10 0.9500 . ?
C6 H6 0.9500 . ?
C4 C5 1.503(4) . ?
C8 C9 1.407(4) . ?
C8 H8 0.9500 . ?
C9 H9 0.9500 . ?
C2 C1 1.369(4) . ?
C2 H2 0.9500 . ?
C5 H5A 0.9900 . ?
C5 H5B 0.9900 . ?
C1 H1 0.9500 . ?
